data_7018790
loop_
_publ_author_name
'Carmichael, Duncan'
'le Goff, Xavier F.'
'Muller, Eric'
'Ricard, Louis'
'Stankevi\<c, Marek'

_publ_section_title
;
 Diastereoselective synthesis and coordination chemistry of enantiopure
 keto-bis-(2-phosphametallocene)s.
;
_journal_issue 17
_journal_name_full 'Dalton transactions (Cambridge, England : 2003)'
_journal_page_first 5155
_journal_page_last 5162
_journal_paper_doi 10.1039/c2dt11647b
_journal_volume 41
_journal_year 2012
_chemical_formula_moiety 'C57 H71 Cl5 Fe O P2 Ru2'
_chemical_formula_sum 'C57 H71 Cl5 Fe O P2 Ru2'
_chemical_formula_weight 1269.32
_chemical_name_systematic
;
?
;
_space_group_IT_number 4
_symmetry_cell_setting monoclinic
_symmetry_space_group_name_Hall 'P 2yb'
_symmetry_space_group_name_H-M 'P 1 21 1'
_atom_sites_solution_hydrogens geom
_atom_sites_solution_primary direct
_atom_sites_solution_secondary difmap
_audit_creation_method SHELXL-97
_cell_angle_alpha 90.00
_cell_angle_beta 90.110(1)
_cell_angle_gamma 90.00
_cell_formula_units_Z 2
_cell_length_a 11.357(1)
_cell_length_b 13.490(1)
_cell_length_c 17.956(1)
_cell_measurement_reflns_used 4038
_cell_measurement_temperature 150.0(1)
_cell_measurement_theta_max 30.034
_cell_measurement_theta_min 0.407
_cell_volume 2751.0(4)
_computing_structure_refinement 'SHELXL-97 (Sheldrick, 1997)'
_computing_structure_solution 'SHELXS-97 (Sheldrick, 1990)'
_diffrn_ambient_temperature 150.0(1)
_diffrn_measured_fraction_theta_full 0.982
_diffrn_measured_fraction_theta_max 0.982
_diffrn_measurement_device_type KappaCCD
_diffrn_measurement_method 'phi and omega scans'
_diffrn_radiation_monochromator graphite
_diffrn_radiation_source 'fine-focus sealed tube'
_diffrn_radiation_type MoK\a
_diffrn_radiation_wavelength 0.71069
_diffrn_reflns_av_R_equivalents 0.0603
_diffrn_reflns_av_sigmaI/netI 0.1230
_diffrn_reflns_limit_h_max 13
_diffrn_reflns_limit_h_min -13
_diffrn_reflns_limit_k_max 16
_diffrn_reflns_limit_k_min -13
_diffrn_reflns_limit_l_max 19
_diffrn_reflns_limit_l_min -21
_diffrn_reflns_number 11232
_diffrn_reflns_theta_full 25.02
_diffrn_reflns_theta_max 25.02
_diffrn_reflns_theta_min 2.73
_exptl_absorpt_coefficient_mu 1.142
_exptl_absorpt_correction_T_max 0.9775
_exptl_absorpt_correction_T_min 0.8751
_exptl_absorpt_correction_type multi-scan
_exptl_absorpt_process_details 'Denzo/Scalepack (Otwinowski & Minor, 1996)'
_exptl_crystal_colour Red
_exptl_crystal_density_diffrn 1.532
_exptl_crystal_density_method 'not measured'
_exptl_crystal_description Plate
_exptl_crystal_F_000 1300
_exptl_crystal_size_max 0.12
_exptl_crystal_size_mid 0.08
_exptl_crystal_size_min 0.02
_refine_diff_density_max 0.729
_refine_diff_density_min -0.654
_refine_diff_density_rms 0.112
_refine_ls_abs_structure_details 'Flack H D (1983), Acta Cryst. A39, 876-881'
_refine_ls_abs_structure_Flack 0.05(3)
_refine_ls_extinction_method none
_refine_ls_goodness_of_fit_ref 0.947
_refine_ls_hydrogen_treatment constr
_refine_ls_matrix_type full
_refine_ls_number_parameters 632
_refine_ls_number_reflns 7436
_refine_ls_number_restraints 1
_refine_ls_restrained_S_all 0.947
_refine_ls_R_factor_all 0.0820
_refine_ls_R_factor_gt 0.0494
_refine_ls_shift/su_max 0.001
_refine_ls_shift/su_mean 0.000
_refine_ls_structure_factor_coef Fsqd
_refine_ls_weighting_details 'calc w=1/[\s^2^(Fo^2^)+(0.0271P)^2^+0.0000P] where P=(Fo^2^+2Fc^2^)/3'
_refine_ls_weighting_scheme calc
_refine_ls_wR_factor_gt 0.0897
_refine_ls_wR_factor_ref 0.1000
_reflns_number_gt 5389
_reflns_number_total 7436
_reflns_threshold_expression >2sigma(I)
_cod_data_source_file c2dt11647b.txt
_cod_data_source_block em159
_cod_depositor_comments
;
The following automatic conversions were performed:

'_symmetry_cell_setting' value 'Monoclinic' changed to 'monoclinic'
according to /home/saulius/struct/CIF-dictionaries/cif_core.dic
dictionary named 'cif_core.dic' version 2.4.1 from 2010-06-29.

Automatic conversion script
Id: cif_fix_values 1715 2011-07-08 13:25:40Z adriana 
;
_cod_original_sg_symbol_H-M 'P 21 '
_cod_database_code 7018790

loop_
_symmetry_equiv_pos_as_xyz
'x, y, z'
'-x, y+1/2, -z'

loop_
_atom_site_label
_atom_site_type_symbol
_atom_site_fract_x
_atom_site_fract_y
_atom_site_fract_z
_atom_site_U_iso_or_equiv
_atom_site_adp_type
_atom_site_occupancy
_atom_site_symmetry_multiplicity
_atom_site_calc_flag
_atom_site_refinement_flags
Ru1 Ru 0.86594(6) 1.04321(5) 0.34650(4) 0.02517(19) Uani 1 1 d .
Fe1 Fe 0.81260(8) 0.86860(9) 0.03825(6) 0.0158(3) Uani 1 1 d .
Ru2 Ru 0.57153(5) 0.87837(5) 0.22848(4) 0.02322(19) Uani 1 1 d .
Cl1 Cl 0.6223(2) 0.70086(17) 0.22768(14) 0.0321(6) Uani 1 1 d .
P1 P 0.74434(19) 0.92180(17) 0.28354(13) 0.0233(6) Uani 1 1 d .
P2 P 0.67188(19) 0.91143(16) 0.12252(13) 0.0245(6) Uani 1 1 d .
O1 O 0.9631(5) 1.0723(5) 0.1542(3) 0.046(2) Uani 1 1 d .
C1 C 0.6794(8) 0.7609(7) 0.4205(6) 0.033(2) Uani 1 1 d .
H1 H 0.6584 0.7398 0.3718 0.039 Uiso 1 1 calc R
C2 C 0.6273(8) 0.7182(7) 0.4823(6) 0.041(3) Uani 1 1 d .
H2 H 0.5728 0.6656 0.4757 0.049 Uiso 1 1 calc R
C3 C 0.6533(8) 0.7510(8) 0.5537(6) 0.039(3) Uani 1 1 d .
H3 H 0.6167 0.7208 0.5955 0.047 Uiso 1 1 calc R
C4 C 0.7329(9) 0.8281(7) 0.5639(6) 0.040(3) Uani 1 1 d .
H4 H 0.7493 0.8522 0.6126 0.048 Uiso 1 1 calc R
C5 C 0.7886(7) 0.8701(8) 0.5020(5) 0.036(2) Uani 1 1 d .
H5 H 0.8437 0.9222 0.5091 0.043 Uiso 1 1 calc R
C6 C 0.7651(7) 0.8370(7) 0.4308(5) 0.029(2) Uani 1 1 d .
C7 C 0.8200(7) 0.8802(8) 0.3628(5) 0.0252(19) Uani 1 1 d .
C8 C 0.9454(7) 0.8930(7) 0.3549(5) 0.031(2) Uani 1 1 d .
C9 C 0.9767(7) 0.9419(7) 0.2887(5) 0.028(2) Uani 1 1 d .
C10 C 0.8764(7) 0.9608(6) 0.2415(5) 0.027(2) Uani 1 1 d .
C11 C 0.8841(7) 1.0114(7) 0.1673(5) 0.026(2) Uani 1 1 d .
C12 C 0.7979(7) 0.9894(6) 0.1095(5) 0.026(2) Uani 1 1 d .
C13 C 0.8064(7) 1.0234(7) 0.0329(5) 0.023(2) Uani 1 1 d .
C14 C 0.7185(8) 0.9805(6) -0.0147(5) 0.026(2) Uani 1 1 d .
C15 C 0.6377(7) 0.9181(6) 0.0264(5) 0.025(2) Uani 1 1 d .
C16 C 0.5366(7) 0.8646(7) -0.0085(5) 0.027(2) Uani 1 1 d .
C17 C 0.4658(7) 0.9081(7) -0.0627(5) 0.031(2) Uani 1 1 d .
H17 H 0.4805 0.9746 -0.0774 0.037 Uiso 1 1 calc R
C18 C 0.3737(7) 0.8561(8) -0.0957(5) 0.036(3) Uani 1 1 d .
H18 H 0.3268 0.8865 -0.1332 0.043 Uiso 1 1 calc R
C19 C 0.3515(8) 0.7621(9) -0.0743(6) 0.045(3) Uani 1 1 d .
H19 H 0.2888 0.7270 -0.0974 0.054 Uiso 1 1 calc R
C20 C 0.4171(8) 0.7155(8) -0.0200(6) 0.038(3) Uani 1 1 d .
H20 H 0.3994 0.6493 -0.0058 0.046 Uiso 1 1 calc R
C21 C 0.5093(8) 0.7663(6) 0.0138(5) 0.030(2) Uani 1 1 d .
H21 H 0.5542 0.7351 0.0519 0.036 Uiso 1 1 calc R
C22 C 0.7112(8) 0.9992(7) -0.0950(5) 0.033(2) Uani 1 1 d .
H22A H 0.6623 1.0578 -0.1041 0.049 Uiso 1 1 calc R
H22B H 0.6761 0.9416 -0.1198 0.049 Uiso 1 1 calc R
H22C H 0.7904 1.0106 -0.1147 0.049 Uiso 1 1 calc R
C23 C 0.8949(8) 1.0965(7) 0.0060(5) 0.033(2) Uani 1 1 d .
H23A H 0.8929 1.0991 -0.0485 0.050 Uiso 1 1 calc R
H23B H 0.9736 1.0763 0.0226 0.050 Uiso 1 1 calc R
H23C H 0.8765 1.1622 0.0262 0.050 Uiso 1 1 calc R
C24 C 1.1057(7) 0.9520(8) 0.2664(5) 0.037(3) Uani 1 1 d .
H24A H 1.1520 0.9740 0.3094 0.055 Uiso 1 1 calc R
H24B H 1.1127 1.0008 0.2262 0.055 Uiso 1 1 calc R
H24C H 1.1352 0.8878 0.2491 0.055 Uiso 1 1 calc R
C25 C 1.0363(7) 0.8523(7) 0.4091(5) 0.039(3) Uani 1 1 d .
H25A H 1.0682 0.7900 0.3896 0.058 Uiso 1 1 calc R
H25B H 0.9990 0.8401 0.4574 0.058 Uiso 1 1 calc R
H25C H 1.1002 0.9005 0.4152 0.058 Uiso 1 1 calc R
C26 C 0.7809(8) 1.1818(7) 0.3914(6) 0.033(2) Uani 1 1 d .
C27 C 0.8519(8) 1.1393(7) 0.4459(5) 0.030(2) Uani 1 1 d .
C28 C 0.9692(8) 1.1397(7) 0.4203(5) 0.030(2) Uani 1 1 d .
C29 C 0.9700(8) 1.1783(7) 0.3465(6) 0.032(2) Uani 1 1 d .
C30 C 0.8514(8) 1.2027(7) 0.3277(5) 0.029(2) Uani 1 1 d .
C31 C 0.6548(7) 1.2149(7) 0.4029(6) 0.037(3) Uani 1 1 d .
H31A H 0.6540 1.2772 0.4310 0.055 Uiso 1 1 calc R
H31B H 0.6120 1.1639 0.4307 0.055 Uiso 1 1 calc R
H31C H 0.6169 1.2250 0.3544 0.055 Uiso 1 1 calc R
C32 C 0.8114(8) 1.1184(7) 0.5245(5) 0.042(3) Uani 1 1 d .
H32A H 0.7968 1.1812 0.5504 0.063 Uiso 1 1 calc R
H32B H 0.8724 1.0811 0.5510 0.063 Uiso 1 1 calc R
H32C H 0.7386 1.0794 0.5230 0.063 Uiso 1 1 calc R
C33 C 1.0759(7) 1.1083(8) 0.4658(6) 0.041(3) Uani 1 1 d .
H33A H 1.1304 1.0712 0.4341 0.062 Uiso 1 1 calc R
H33B H 1.0504 1.0663 0.5073 0.062 Uiso 1 1 calc R
H33C H 1.1156 1.1673 0.4854 0.062 Uiso 1 1 calc R
C34 C 1.0739(8) 1.2006(8) 0.2982(5) 0.044(3) Uani 1 1 d .
H34A H 1.0892 1.2721 0.2986 0.066 Uiso 1 1 calc R
H34B H 1.0576 1.1790 0.2472 0.066 Uiso 1 1 calc R
H34C H 1.1431 1.1654 0.3173 0.066 Uiso 1 1 calc R
C35 C 0.8127(9) 1.2519(7) 0.2565(6) 0.046(3) Uani 1 1 d .
H35A H 0.7273 1.2446 0.2507 0.068 Uiso 1 1 calc R
H35B H 0.8526 1.2206 0.2142 0.068 Uiso 1 1 calc R
H35C H 0.8329 1.3225 0.2581 0.068 Uiso 1 1 calc R
C36 C 0.8350(8) 0.7155(7) 0.0313(5) 0.025(2) Uani 1 1 d .
C37 C 0.9198(7) 0.7565(6) 0.0785(5) 0.026(2) Uani 1 1 d .
C38 C 0.9891(7) 0.8250(6) 0.0356(5) 0.026(2) Uani 1 1 d .
C39 C 0.9444(7) 0.8272(7) -0.0384(6) 0.032(2) Uani 1 1 d .
C40 C 0.8452(7) 0.7587(6) -0.0419(5) 0.026(2) Uani 1 1 d .
C41 C 0.7574(8) 0.6279(7) 0.0497(5) 0.034(3) Uani 1 1 d .
H41A H 0.6906 0.6259 0.0151 0.052 Uiso 1 1 calc R
H41B H 0.7282 0.6343 0.1008 0.052 Uiso 1 1 calc R
H41C H 0.8031 0.5665 0.0451 0.052 Uiso 1 1 calc R
C42 C 0.9422(8) 0.7247(8) 0.1574(5) 0.040(3) Uani 1 1 d .
H42A H 0.8673 0.7085 0.1814 0.060 Uiso 1 1 calc R
H42B H 0.9808 0.7786 0.1846 0.060 Uiso 1 1 calc R
H42C H 0.9933 0.6661 0.1575 0.060 Uiso 1 1 calc R
C43 C 1.0976(6) 0.8807(8) 0.0607(5) 0.037(2) Uani 1 1 d .
H43A H 1.1662 0.8570 0.0329 0.056 Uiso 1 1 calc R
H43B H 1.1102 0.8696 0.1140 0.056 Uiso 1 1 calc R
H43C H 1.0867 0.9517 0.0514 0.056 Uiso 1 1 calc R
C44 C 0.9960(7) 0.8831(8) -0.1039(5) 0.040(2) Uani 1 1 d .
H44A H 1.0097 0.9523 -0.0896 0.060 Uiso 1 1 calc R
H44B H 0.9409 0.8807 -0.1459 0.060 Uiso 1 1 calc R
H44C H 1.0708 0.8525 -0.1184 0.060 Uiso 1 1 calc R
C45 C 0.7753(9) 0.7321(8) -0.1086(5) 0.041(3) Uani 1 1 d .
H45A H 0.8081 0.6722 -0.1314 0.061 Uiso 1 1 calc R
H45B H 0.7780 0.7868 -0.1446 0.061 Uiso 1 1 calc R
H45C H 0.6934 0.7199 -0.0941 0.061 Uiso 1 1 calc R
C46 C 0.3806(7) 0.8473(6) 0.2185(5) 0.024(2) Uani 1 1 d .
C47 C 0.4104(8) 0.8479(7) 0.2960(5) 0.030(2) Uani 1 1 d .
C48 C 0.4532(7) 0.9453(7) 0.3142(5) 0.027(2) Uani 1 1 d .
C49 C 0.4524(7) 1.0020(6) 0.2469(5) 0.022(2) Uani 1 1 d .
C50 C 0.4004(7) 0.9417(7) 0.1892(5) 0.028(2) Uani 1 1 d .
C51 C 0.3277(7) 0.7587(6) 0.1812(5) 0.029(2) Uani 1 1 d .
H51A H 0.2481 0.7478 0.2005 0.044 Uiso 1 1 calc R
H51B H 0.3764 0.7003 0.1915 0.044 Uiso 1 1 calc R
H51C H 0.3240 0.7701 0.1274 0.044 Uiso 1 1 calc R
C52 C 0.3891(8) 0.7642(7) 0.3477(5) 0.037(3) Uani 1 1 d .
H52A H 0.4118 0.7837 0.3983 0.056 Uiso 1 1 calc R
H52B H 0.4359 0.7069 0.3321 0.056 Uiso 1 1 calc R
H52C H 0.3053 0.7468 0.3468 0.056 Uiso 1 1 calc R
C53 C 0.4893(9) 0.9824(7) 0.3897(5) 0.040(3) Uani 1 1 d .
H53A H 0.4968 0.9262 0.4240 0.059 Uiso 1 1 calc R
H53B H 0.4296 1.0284 0.4085 0.059 Uiso 1 1 calc R
H53C H 0.5651 1.0167 0.3860 0.059 Uiso 1 1 calc R
C54 C 0.4802(8) 1.1141(7) 0.2395(6) 0.044(3) Uani 1 1 d .
H54A H 0.5042 1.1286 0.1882 0.066 Uiso 1 1 calc R
H54B H 0.5442 1.1317 0.2737 0.066 Uiso 1 1 calc R
H54C H 0.4099 1.1528 0.2518 0.066 Uiso 1 1 calc R
C55 C 0.3692(7) 0.9792(7) 0.1134(5) 0.028(2) Uani 1 1 d .
H55A H 0.3553 0.9230 0.0800 0.042 Uiso 1 1 calc R
H55B H 0.4340 1.0196 0.0941 0.042 Uiso 1 1 calc R
H55C H 0.2977 1.0197 0.1164 0.042 Uiso 1 1 calc R
Cl2 Cl 0.0284(3) 0.0139(3) 0.6882(2) 0.0964(14) Uani 1 1 d .
Cl3 Cl 0.2557(4) -0.0161(3) 0.6203(3) 0.0968(13) Uani 1 1 d .
C56 C 0.1654(10) 0.0618(12) 0.6695(8) 0.093(5) Uani 1 1 d .
H56A H 0.1557 0.1241 0.6410 0.111 Uiso 1 1 calc R
H56B H 0.2044 0.0787 0.7172 0.111 Uiso 1 1 calc R
Cl4 Cl 0.4588(3) 0.3741(3) 0.26315(17) 0.0837(10) Uani 1 1 d .
Cl5 Cl 0.2770(3) 0.5191(2) 0.29082(18) 0.0717(10) Uani 1 1 d .
C57 C 0.4290(10) 0.4911(9) 0.2985(9) 0.088(5) Uani 1 1 d .
H57A H 0.4753 0.5412 0.2709 0.106 Uiso 1 1 calc R
H57B H 0.4530 0.4939 0.3515 0.106 Uiso 1 1 calc R

loop_
_atom_site_aniso_label
_atom_site_aniso_U_11
_atom_site_aniso_U_22
_atom_site_aniso_U_33
_atom_site_aniso_U_23
_atom_site_aniso_U_13
_atom_site_aniso_U_12
Ru1 0.0213(4) 0.0302(4) 0.0241(4) -0.0019(4) -0.0008(3) -0.0014(4)
Fe1 0.0129(5) 0.0177(6) 0.0167(7) -0.0019(6) 0.0020(5) -0.0009(6)
Ru2 0.0187(4) 0.0269(4) 0.0241(4) 0.0004(4) 0.0010(3) -0.0015(4)
Cl1 0.0307(13) 0.0305(14) 0.0351(16) -0.0004(12) 0.0012(11) 0.0021(12)
P1 0.0213(12) 0.0278(13) 0.0208(14) -0.0006(11) -0.0007(10) -0.0001(11)
P2 0.0224(12) 0.0252(14) 0.0259(15) 0.0002(11) -0.0001(11) -0.0004(10)
O1 0.042(4) 0.068(6) 0.028(4) -0.011(4) 0.007(3) -0.020(4)
C1 0.034(6) 0.037(6) 0.027(6) 0.005(5) 0.000(5) 0.003(5)
C2 0.035(6) 0.040(6) 0.048(8) 0.010(6) -0.002(5) -0.012(5)
C3 0.033(6) 0.052(7) 0.031(7) 0.009(6) 0.000(5) 0.005(6)
C4 0.055(7) 0.042(6) 0.024(6) 0.002(5) 0.008(5) 0.011(6)
C5 0.037(5) 0.028(5) 0.042(6) 0.000(6) -0.002(5) 0.007(5)
C6 0.029(5) 0.033(6) 0.026(6) 0.003(5) -0.008(4) 0.014(4)
C7 0.021(4) 0.029(5) 0.026(5) 0.001(5) 0.002(4) -0.006(5)
C8 0.029(5) 0.037(6) 0.027(6) 0.003(5) -0.008(4) 0.009(5)
C9 0.025(5) 0.037(6) 0.023(6) -0.006(5) 0.001(4) 0.005(5)
C10 0.017(5) 0.024(5) 0.039(7) -0.001(5) -0.001(4) 0.011(4)
C11 0.019(5) 0.034(6) 0.026(6) -0.012(5) 0.003(4) -0.001(4)
C12 0.020(5) 0.025(5) 0.034(7) 0.001(5) 0.000(4) -0.006(4)
C13 0.014(4) 0.034(6) 0.022(5) -0.003(5) 0.009(4) 0.009(4)
C14 0.025(5) 0.024(5) 0.030(6) 0.002(4) 0.009(4) -0.004(4)
C15 0.021(5) 0.014(4) 0.040(6) -0.004(4) -0.006(4) 0.004(4)
C16 0.024(4) 0.030(5) 0.027(5) -0.002(5) 0.002(4) -0.005(5)
C17 0.034(5) 0.036(6) 0.023(6) 0.003(5) -0.007(4) 0.001(5)
C18 0.030(5) 0.051(8) 0.026(6) 0.002(5) -0.008(4) -0.006(5)
C19 0.024(6) 0.070(8) 0.040(7) -0.011(6) -0.001(5) -0.020(6)
C20 0.042(6) 0.041(6) 0.031(7) 0.000(5) -0.007(5) -0.016(5)
C21 0.026(5) 0.037(6) 0.027(6) -0.006(5) -0.012(5) -0.003(5)
C22 0.031(5) 0.041(6) 0.026(6) 0.003(5) -0.006(5) -0.005(5)
C23 0.043(6) 0.025(5) 0.031(6) 0.008(5) 0.002(5) -0.003(5)
C24 0.024(5) 0.062(7) 0.025(6) -0.008(5) 0.003(4) 0.007(5)
C25 0.033(5) 0.044(7) 0.039(6) 0.004(5) -0.015(5) 0.003(5)
C26 0.037(6) 0.031(6) 0.029(6) -0.007(5) -0.001(5) -0.010(5)
C27 0.031(5) 0.033(6) 0.025(6) -0.003(5) 0.006(5) -0.009(5)
C28 0.039(6) 0.031(6) 0.021(6) -0.003(5) -0.004(5) -0.009(5)
C29 0.037(6) 0.026(6) 0.032(7) -0.006(5) -0.012(5) -0.001(5)
C30 0.037(6) 0.028(6) 0.022(6) 0.002(5) -0.004(5) -0.007(5)
C31 0.033(5) 0.030(6) 0.046(7) -0.005(5) 0.002(5) -0.003(5)
C32 0.046(6) 0.041(6) 0.040(7) -0.013(5) 0.008(5) -0.009(5)
C33 0.023(5) 0.063(7) 0.038(7) -0.011(6) -0.011(5) -0.009(5)
C34 0.045(6) 0.060(7) 0.028(6) -0.003(6) 0.002(5) -0.020(6)
C35 0.064(7) 0.038(6) 0.034(7) 0.003(5) -0.001(6) 0.006(6)
C36 0.035(6) 0.023(5) 0.018(6) -0.003(4) 0.004(5) 0.000(5)
C37 0.025(5) 0.027(5) 0.025(6) -0.005(5) 0.000(4) 0.000(4)
C38 0.027(5) 0.026(5) 0.024(6) -0.005(4) 0.001(4) 0.010(4)
C39 0.025(5) 0.028(5) 0.042(7) -0.003(5) 0.007(5) 0.002(4)
C40 0.023(5) 0.030(5) 0.026(6) -0.004(4) 0.003(4) 0.001(4)
C41 0.032(5) 0.034(6) 0.037(7) -0.003(5) 0.009(5) 0.006(5)
C42 0.043(6) 0.047(7) 0.031(7) -0.001(5) -0.002(5) 0.002(5)
C43 0.017(4) 0.047(6) 0.048(6) -0.004(6) -0.008(4) 0.006(5)
C44 0.033(5) 0.056(6) 0.030(6) -0.008(6) 0.018(4) -0.010(6)
C45 0.046(6) 0.054(7) 0.022(6) -0.003(5) 0.003(5) -0.002(6)
C46 0.015(4) 0.035(6) 0.021(6) -0.003(4) -0.008(4) -0.003(4)
C47 0.033(5) 0.036(6) 0.020(6) 0.006(4) 0.002(4) -0.001(4)
C48 0.017(5) 0.041(6) 0.022(6) -0.001(5) 0.003(4) 0.005(4)
C49 0.008(4) 0.028(5) 0.029(6) 0.004(4) 0.001(4) -0.005(4)
C50 0.024(5) 0.034(6) 0.025(6) 0.005(5) -0.001(4) 0.005(5)
C51 0.017(5) 0.035(6) 0.036(6) -0.004(5) 0.004(4) -0.001(4)
C52 0.029(6) 0.044(7) 0.038(7) 0.017(5) 0.013(5) -0.001(5)
C53 0.046(6) 0.047(7) 0.026(6) -0.005(5) 0.015(5) 0.007(5)
C54 0.041(6) 0.031(6) 0.061(8) -0.015(6) -0.009(6) 0.005(5)
C55 0.023(5) 0.032(6) 0.030(6) 0.008(5) -0.004(4) 0.009(4)
Cl2 0.071(2) 0.115(4) 0.104(3) 0.021(3) -0.015(2) -0.027(2)
Cl3 0.104(3) 0.071(2) 0.116(4) 0.005(2) 0.005(3) 0.014(2)
C56 0.061(9) 0.117(13) 0.100(12) -0.041(10) 0.012(8) -0.025(9)
Cl4 0.110(3) 0.079(2) 0.062(2) 0.005(2) 0.0068(19) 0.027(3)
Cl5 0.084(2) 0.069(2) 0.062(2) 0.0055(17) 0.0078(17) 0.0050(18)
C57 0.060(9) 0.058(8) 0.146(15) 0.007(9) 0.025(9) 0.003(7)

loop_
_atom_type_symbol
_atom_type_description
_atom_type_scat_dispersion_real
_atom_type_scat_dispersion_imag
_atom_type_scat_source
C C 0.0033 0.0016 'International Tables Vol C Tables 4.2.6.8 and 6.1.1.4'
H H 0.0000 0.0000 'International Tables Vol C Tables 4.2.6.8 and 6.1.1.4'
Cl Cl 0.1484 0.1585 'International Tables Vol C Tables 4.2.6.8 and 6.1.1.4'
Fe Fe 0.3463 0.8444 'International Tables Vol C Tables 4.2.6.8 and 6.1.1.4'
O O 0.0106 0.0060 'International Tables Vol C Tables 4.2.6.8 and 6.1.1.4'
P P 0.1023 0.0942 'International Tables Vol C Tables 4.2.6.8 and 6.1.1.4'
Ru Ru -1.2594 0.8363 'International Tables Vol C Tables 4.2.6.8 and 6.1.1.4'

loop_
_geom_angle_atom_site_label_1
_geom_angle_atom_site_label_2
_geom_angle_atom_site_label_3
_geom_angle
C9 Ru1 C29 102.5(4)
C9 Ru1 C30 127.0(4)
C29 Ru1 C30 38.2(3)
C9 Ru1 C10 38.9(3)
C29 Ru1 C10 113.3(4)
C30 Ru1 C10 111.8(3)
C9 Ru1 C28 111.0(3)
C29 Ru1 C28 38.1(3)
C30 Ru1 C28 63.2(4)
C10 Ru1 C28 142.2(3)
C9 Ru1 C27 144.4(4)
C29 Ru1 C27 63.2(3)
C30 Ru1 C27 62.7(3)
C10 Ru1 C27 174.5(4)
C28 Ru1 C27 37.3(3)
C9 Ru1 C8 37.6(3)
C29 Ru1 C8 123.0(3)
C30 Ru1 C8 159.9(3)
C10 Ru1 C8 64.8(3)
C28 Ru1 C8 106.4(3)
C27 Ru1 C8 120.6(4)
C9 Ru1 C26 163.9(3)
C29 Ru1 C26 62.4(3)
C30 Ru1 C26 37.4(3)
C10 Ru1 C26 138.8(3)
C28 Ru1 C26 61.4(3)
C27 Ru1 C26 36.3(3)
C8 Ru1 C26 154.9(3)
C9 Ru1 C7 65.1(3)
C29 Ru1 C7 159.1(3)
C30 Ru1 C7 162.4(3)
C10 Ru1 C7 68.5(3)
C28 Ru1 C7 128.1(3)
C27 Ru1 C7 116.4(3)
C8 Ru1 C7 37.3(3)
C26 Ru1 C7 131.0(3)
C9 Ru1 P1 71.1(3)
C29 Ru1 P1 151.3(3)
C30 Ru1 P1 123.5(3)
C10 Ru1 P1 44.5(2)
C28 Ru1 P1 170.6(3)
C27 Ru1 P1 137.0(2)
C8 Ru1 P1 69.3(2)
C26 Ru1 P1 118.9(2)
C7 Ru1 P1 43.7(2)
C37 Fe1 C14 172.5(3)
C37 Fe1 C12 113.9(4)
C14 Fe1 C12 70.7(4)
C37 Fe1 C36 39.3(3)
C14 Fe1 C36 139.0(4)
C12 Fe1 C36 145.4(4)
C37 Fe1 C38 40.5(3)
C14 Fe1 C38 133.4(3)
C12 Fe1 C38 108.2(3)
C36 Fe1 C38 66.6(3)
C37 Fe1 C13 139.9(3)
C14 Fe1 C13 40.2(3)
C12 Fe1 C13 40.8(3)
C36 Fe1 C13 172.1(3)
C38 Fe1 C13 108.2(3)
C37 Fe1 C40 67.6(4)
C14 Fe1 C40 106.9(4)
C12 Fe1 C40 171.8(3)
C36 Fe1 C40 40.3(3)
C38 Fe1 C40 67.4(3)
C13 Fe1 C40 132.8(4)
C37 Fe1 C15 145.1(3)
C14 Fe1 C15 40.5(3)
C12 Fe1 C15 74.7(3)
C36 Fe1 C15 115.0(3)
C38 Fe1 C15 172.5(4)
C13 Fe1 C15 69.3(3)
C40 Fe1 C15 108.8(3)
C37 Fe1 C39 67.5(4)
C14 Fe1 C39 105.0(4)
C12 Fe1 C39 131.8(3)
C36 Fe1 C39 67.2(3)
C38 Fe1 C39 39.6(3)
C13 Fe1 C39 105.0(3)
C40 Fe1 C39 40.5(3)
C15 Fe1 C39 133.5(4)
C37 Fe1 P2 111.5(2)
C14 Fe1 P2 76.0(2)
C12 Fe1 P2 48.3(2)
C36 Fe1 P2 112.1(2)
C38 Fe1 P2 139.6(3)
C13 Fe1 P2 75.7(2)
C40 Fe1 P2 139.4(2)
C15 Fe1 P2 47.4(3)
C39 Fe1 P2 179.0(3)
C49 Ru2 C46 63.1(3)
C49 Ru2 C47 63.1(3)
C46 Ru2 C47 37.5(3)
C49 Ru2 C48 37.8(3)
C46 Ru2 C48 62.8(3)
C47 Ru2 C48 37.5(3)
C49 Ru2 C50 38.2(3)
C46 Ru2 C50 36.5(3)
C47 Ru2 C50 61.9(3)
C48 Ru2 C50 62.6(3)
C49 Ru2 P2 106.9(2)
C46 Ru2 P2 117.6(2)
C47 Ru2 P2 154.9(3)
C48 Ru2 P2 143.4(3)
C50 Ru2 P2 95.6(2)
C49 Ru2 P1 105.9(2)
C46 Ru2 P1 158.2(2)
C47 Ru2 P1 121.3(3)
C48 Ru2 P1 96.7(2)
C50 Ru2 P1 142.0(3)
P2 Ru2 P1 83.06(8)
C49 Ru2 Cl1 153.2(2)
C46 Ru2 Cl1 92.6(2)
C47 Ru2 Cl1 90.9(2)
C48 Ru2 Cl1 122.5(2)
C50 Ru2 Cl1 124.9(3)
P2 Ru2 Cl1 93.93(8)
P1 Ru2 Cl1 92.95(9)
C7 P1 C10 91.5(4)
C7 P1 Ru2 133.8(3)
C10 P1 Ru2 128.8(3)
C7 P1 Ru1 63.8(3)
C10 P1 Ru1 60.8(3)
Ru2 P1 Ru1 150.33(11)
C15 P2 C12 90.9(4)
C15 P2 Ru2 136.0(3)
C12 P2 Ru2 129.0(3)
C15 P2 Fe1 61.2(3)
C12 P2 Fe1 60.0(3)
Ru2 P2 Fe1 149.70(12)
C2 C1 C6 119.2(10)
C2 C1 H1 120.4
C6 C1 H1 120.4
C1 C2 C3 121.2(9)
C1 C2 H2 119.4
C3 C2 H2 119.4
C2 C3 C4 119.9(9)
C2 C3 H3 120.1
C4 C3 H3 120.1
C3 C4 C5 119.5(10)
C3 C4 H4 120.3
C5 C4 H4 120.3
C6 C5 C4 121.2(10)
C6 C5 H5 119.4
C4 C5 H5 119.4
C5 C6 C1 119.0(9)
C5 C6 C7 123.5(9)
C1 C6 C7 117.5(9)
C8 C7 C6 122.8(8)
C8 C7 P1 111.4(6)
C6 C7 P1 125.8(6)
C8 C7 Ru1 69.2(5)
C6 C7 Ru1 125.3(7)
P1 C7 Ru1 72.5(4)
C9 C8 C7 113.0(8)
C9 C8 C25 122.5(8)
C7 C8 C25 124.3(8)
C9 C8 Ru1 67.6(5)
C7 C8 Ru1 73.5(6)
C25 C8 Ru1 130.4(7)
C8 C9 C10 112.3(8)
C8 C9 C24 120.6(8)
C10 C9 C24 126.0(8)
C8 C9 Ru1 74.8(5)
C10 C9 Ru1 72.9(5)
C24 C9 Ru1 129.8(7)
C9 C10 C11 123.7(7)
C9 C10 P1 111.6(7)
C11 C10 P1 124.6(6)
C9 C10 Ru1 68.1(5)
C11 C10 Ru1 122.4(6)
P1 C10 Ru1 74.6(3)
O1 C11 C12 119.1(9)
O1 C11 C10 120.9(8)
C12 C11 C10 120.0(8)
C13 C12 C11 124.4(8)
C13 C12 P2 111.3(7)
C11 C12 P2 124.2(7)
C13 C12 Fe1 70.1(5)
C11 C12 Fe1 122.9(6)
P2 C12 Fe1 71.6(3)
C14 C13 C12 112.9(8)
C14 C13 C23 122.9(8)
C12 C13 C23 124.2(8)
C14 C13 Fe1 69.4(5)
C12 C13 Fe1 69.1(5)
C23 C13 Fe1 130.7(6)
C13 C14 C15 111.9(8)
C13 C14 C22 123.6(8)
C15 C14 C22 124.5(8)
C13 C14 Fe1 70.4(5)
C15 C14 Fe1 70.8(5)
C22 C14 Fe1 127.1(6)
C14 C15 C16 123.7(8)
C14 C15 P2 112.8(6)
C16 C15 P2 123.4(6)
C14 C15 Fe1 68.7(5)
C16 C15 Fe1 127.8(6)
P2 C15 Fe1 71.4(3)
C17 C16 C21 117.7(8)
C17 C16 C15 122.2(9)
C21 C16 C15 120.1(8)
C16 C17 C18 121.2(9)
C16 C17 H17 119.4
C18 C17 H17 119.4
C19 C18 C17 119.5(9)
C19 C18 H18 120.2
C17 C18 H18 120.2
C18 C19 C20 122.0(9)
C18 C19 H19 119.0
C20 C19 H19 119.0
C19 C20 C21 119.3(9)
C19 C20 H20 120.3
C21 C20 H20 120.3
C20 C21 C16 120.1(9)
C20 C21 H21 119.9
C16 C21 H21 119.9
C14 C22 H22A 109.5
C14 C22 H22B 109.5
H22A C22 H22B 109.5
C14 C22 H22C 109.5
H22A C22 H22C 109.5
H22B C22 H22C 109.5
C13 C23 H23A 109.5
C13 C23 H23B 109.5
H23A C23 H23B 109.5
C13 C23 H23C 109.5
H23A C23 H23C 109.5
H23B C23 H23C 109.5
C9 C24 H24A 109.5
C9 C24 H24B 109.5
H24A C24 H24B 109.5
C9 C24 H24C 109.5
H24A C24 H24C 109.5
H24B C24 H24C 109.5
C8 C25 H25A 109.5
C8 C25 H25B 109.5
H25A C25 H25B 109.5
C8 C25 H25C 109.5
H25A C25 H25C 109.5
H25B C25 H25C 109.5
C27 C26 C30 108.7(9)
C27 C26 C31 124.9(9)
C30 C26 C31 125.7(9)
C27 C26 Ru1 70.3(6)
C30 C26 Ru1 68.7(6)
C31 C26 Ru1 134.4(6)
C26 C27 C28 108.4(8)
C26 C27 C32 123.9(8)
C28 C27 C32 126.5(9)
C26 C27 Ru1 73.5(6)
C28 C27 Ru1 70.6(5)
C32 C27 Ru1 131.8(6)
C27 C28 C29 108.2(9)
C27 C28 C33 125.2(9)
C29 C28 C33 126.5(8)
C27 C28 Ru1 72.0(5)
C29 C28 Ru1 70.1(5)
C33 C28 Ru1 125.7(7)
C28 C29 C30 107.2(8)
C28 C29 C34 128.2(9)
C30 C29 C34 124.2(9)
C28 C29 Ru1 71.8(5)
C30 C29 Ru1 71.4(5)
C34 C29 Ru1 126.8(7)
C26 C30 C29 107.3(9)
C26 C30 C35 127.2(9)
C29 C30 C35 125.2(9)
C26 C30 Ru1 73.9(6)
C29 C30 Ru1 70.4(5)
C35 C30 Ru1 125.9(7)
C26 C31 H31A 109.5
C26 C31 H31B 109.5
H31A C31 H31B 109.5
C26 C31 H31C 109.5
H31A C31 H31C 109.5
H31B C31 H31C 109.5
C27 C32 H32A 109.5
C27 C32 H32B 109.5
H32A C32 H32B 109.5
C27 C32 H32C 109.5
H32A C32 H32C 109.5
H32B C32 H32C 109.5
C28 C33 H33A 109.5
C28 C33 H33B 109.5
H33A C33 H33B 109.5
C28 C33 H33C 109.5
H33A C33 H33C 109.5
H33B C33 H33C 109.5
C29 C34 H34A 109.5
C29 C34 H34B 109.5
H34A C34 H34B 109.5
C29 C34 H34C 109.5
H34A C34 H34C 109.5
H34B C34 H34C 109.5
C30 C35 H35A 109.5
C30 C35 H35B 109.5
H35A C35 H35B 109.5
C30 C35 H35C 109.5
H35A C35 H35C 109.5
H35B C35 H35C 109.5
C37 C36 C40 109.7(8)
C37 C36 C41 125.4(9)
C40 C36 C41 124.2(8)
C37 C36 Fe1 69.9(5)
C40 C36 Fe1 70.4(5)
C41 C36 Fe1 133.7(6)
C36 C37 C38 107.8(8)
C36 C37 C42 125.1(9)
C38 C37 C42 126.7(8)
C36 C37 Fe1 70.9(5)
C38 C37 Fe1 70.5(5)
C42 C37 Fe1 129.6(6)
C39 C38 C37 108.6(8)
C39 C38 C43 123.9(8)
C37 C38 C43 127.3(9)
C39 C38 Fe1 71.0(5)
C37 C38 Fe1 69.1(5)
C43 C38 Fe1 129.4(6)
C38 C39 C40 107.6(8)
C38 C39 C44 126.6(8)
C40 C39 C44 125.6(9)
C38 C39 Fe1 69.5(5)
C40 C39 Fe1 69.3(5)
C44 C39 Fe1 130.5(6)
C36 C40 C39 106.3(8)
C36 C40 C45 126.6(8)
C39 C40 C45 127.0(9)
C36 C40 Fe1 69.3(5)
C39 C40 Fe1 70.1(5)
C45 C40 Fe1 129.1(6)
C36 C41 H41A 109.5
C36 C41 H41B 109.5
H41A C41 H41B 109.5
C36 C41 H41C 109.5
H41A C41 H41C 109.5
H41B C41 H41C 109.5
C37 C42 H42A 109.5
C37 C42 H42B 109.5
H42A C42 H42B 109.5
C37 C42 H42C 109.5
H42A C42 H42C 109.5
H42B C42 H42C 109.5
C38 C43 H43A 109.5
C38 C43 H43B 109.5
H43A C43 H43B 109.5
C38 C43 H43C 109.5
H43A C43 H43C 109.5
H43B C43 H43C 109.5
C39 C44 H44A 109.5
C39 C44 H44B 109.5
H44A C44 H44B 109.5
C39 C44 H44C 109.5
H44A C44 H44C 109.5
H44B C44 H44C 109.5
C40 C45 H45A 109.5
C40 C45 H45B 109.5
H45A C45 H45B 109.5
C40 C45 H45C 109.5
H45A C45 H45C 109.5
H45B C45 H45C 109.5
C50 C46 C47 108.8(8)
C50 C46 C51 128.8(9)
C47 C46 C51 122.3(8)
C50 C46 Ru2 72.5(5)
C47 C46 Ru2 71.9(5)
C51 C46 Ru2 125.4(6)
C46 C47 C48 107.8(8)
C46 C47 C52 124.4(9)
C48 C47 C52 127.5(9)
C46 C47 Ru2 70.5(5)
C48 C47 Ru2 71.3(5)
C52 C47 Ru2 127.9(6)
C49 C48 C47 107.2(8)
C49 C48 C53 125.9(9)
C47 C48 C53 126.9(9)
C49 C48 Ru2 68.8(5)
C47 C48 Ru2 71.2(5)
C53 C48 Ru2 126.3(6)
C48 C49 C50 107.9(8)
C48 C49 C54 126.4(9)
C50 C49 C54 124.8(9)
C48 C49 Ru2 73.5(5)
C50 C49 Ru2 73.3(5)
C54 C49 Ru2 127.4(6)
C46 C50 C49 108.1(8)
C46 C50 C55 127.8(9)
C49 C50 C55 124.0(9)
C46 C50 Ru2 70.9(5)
C49 C50 Ru2 68.6(5)
C55 C50 Ru2 128.4(6)
C46 C51 H51A 109.5
C46 C51 H51B 109.5
H51A C51 H51B 109.5
C46 C51 H51C 109.5
H51A C51 H51C 109.5
H51B C51 H51C 109.5
C47 C52 H52A 109.5
C47 C52 H52B 109.5
H52A C52 H52B 109.5
C47 C52 H52C 109.5
H52A C52 H52C 109.5
H52B C52 H52C 109.5
C48 C53 H53A 109.5
C48 C53 H53B 109.5
H53A C53 H53B 109.5
C48 C53 H53C 109.5
H53A C53 H53C 109.5
H53B C53 H53C 109.5
C49 C54 H54A 109.5
C49 C54 H54B 109.5
H54A C54 H54B 109.5
C49 C54 H54C 109.5
H54A C54 H54C 109.5
H54B C54 H54C 109.5
C50 C55 H55A 109.5
C50 C55 H55B 109.5
H55A C55 H55B 109.5
C50 C55 H55C 109.5
H55A C55 H55C 109.5
H55B C55 H55C 109.5
Cl3 C56 Cl2 114.4(8)
Cl3 C56 H56A 108.7
Cl2 C56 H56A 108.7
Cl3 C56 H56B 108.7
Cl2 C56 H56B 108.7
H56A C56 H56B 107.6
Cl4 C57 Cl5 110.9(8)
Cl4 C57 H57A 109.5
Cl5 C57 H57A 109.5
Cl4 C57 H57B 109.5
Cl5 C57 H57B 109.5
H57A C57 H57B 108.1

loop_
_geom_bond_atom_site_label_1
_geom_bond_atom_site_label_2
_geom_bond_distance
Ru1 C9 2.129(8)
Ru1 C29 2.172(9)
Ru1 C30 2.185(10)
Ru1 C10 2.192(9)
Ru1 C28 2.194(9)
Ru1 C27 2.213(9)
Ru1 C8 2.223(9)
Ru1 C26 2.254(10)
Ru1 C7 2.279(10)
Ru1 P1 2.421(2)
Fe1 C37 2.071(9)
Fe1 C14 2.078(9)
Fe1 C12 2.079(9)
Fe1 C36 2.084(9)
Fe1 C38 2.090(8)
Fe1 C13 2.092(9)
Fe1 C40 2.099(9)
Fe1 C15 2.106(8)
Fe1 C39 2.110(8)
Fe1 P2 2.278(2)
Ru2 C49 2.173(8)
Ru2 C46 2.216(8)
Ru2 C47 2.234(8)
Ru2 C48 2.235(9)
Ru2 C50 2.236(9)
Ru2 P2 2.264(2)
Ru2 P1 2.273(2)
Ru2 Cl1 2.463(2)
P1 C7 1.753(9)
P1 C10 1.761(9)
P2 C15 1.771(10)
P2 C12 1.792(8)
O1 C11 1.240(10)
C1 C2 1.384(12)
C1 C6 1.426(12)
C1 H1 0.9500
C2 C3 1.387(13)
C2 H2 0.9500
C3 C4 1.390(13)
C3 H3 0.9500
C4 C5 1.401(12)
C4 H4 0.9500
C5 C6 1.379(12)
C5 H5 0.9500
C6 C7 1.492(12)
C7 C8 1.441(11)
C8 C9 1.406(12)
C8 C25 1.520(12)
C9 C10 1.442(12)
C9 C24 1.525(11)
C10 C11 1.500(13)
C11 C12 1.456(12)
C12 C13 1.453(12)
C13 C14 1.435(12)
C13 C23 1.489(11)
C14 C15 1.447(11)
C14 C22 1.466(12)
C15 C16 1.493(11)
C16 C17 1.391(12)
C16 C21 1.420(13)
C17 C18 1.391(12)
C17 H17 0.9500
C18 C19 1.349(13)
C18 H18 0.9500
C19 C20 1.377(13)
C19 H19 0.9500
C20 C21 1.391(12)
C20 H20 0.9500
C21 H21 0.9500
C22 H22A 0.9800
C22 H22B 0.9800
C22 H22C 0.9800
C23 H23A 0.9800
C23 H23B 0.9800
C23 H23C 0.9800
C24 H24A 0.9800
C24 H24B 0.9800
C24 H24C 0.9800
C25 H25A 0.9800
C25 H25B 0.9800
C25 H25C 0.9800
C26 C27 1.391(13)
C26 C30 1.425(13)
C26 C31 1.515(12)
C27 C28 1.410(11)
C27 C32 1.511(12)
C28 C29 1.424(13)
C28 C33 1.521(12)
C29 C30 1.426(12)
C29 C34 1.496(12)
C30 C35 1.506(13)
C31 H31A 0.9800
C31 H31B 0.9800
C31 H31C 0.9800
C32 H32A 0.9800
C32 H32B 0.9800
C32 H32C 0.9800
C33 H33A 0.9800
C33 H33B 0.9800
C33 H33C 0.9800
C34 H34A 0.9800
C34 H34B 0.9800
C34 H34C 0.9800
C35 H35A 0.9800
C35 H35B 0.9800
C35 H35C 0.9800
C36 C37 1.396(12)
C36 C40 1.442(12)
C36 C41 1.511(12)
C37 C38 1.439(11)
C37 C42 1.500(12)
C38 C39 1.422(12)
C38 C43 1.511(11)
C39 C40 1.458(12)
C39 C44 1.516(12)
C40 C45 1.480(12)
C41 H41A 0.9800
C41 H41B 0.9800
C41 H41C 0.9800
C42 H42A 0.9800
C42 H42B 0.9800
C42 H42C 0.9800
C43 H43A 0.9800
C43 H43B 0.9800
C43 H43C 0.9800
C44 H44A 0.9800
C44 H44B 0.9800
C44 H44C 0.9800
C45 H45A 0.9800
C45 H45B 0.9800
C45 H45C 0.9800
C46 C50 1.396(12)
C46 C47 1.432(12)
C46 C51 1.494(11)
C47 C48 1.438(12)
C47 C52 1.482(12)
C48 C49 1.429(12)
C48 C53 1.503(13)
C49 C50 1.443(13)
C49 C54 1.551(12)
C50 C55 1.494(12)
C51 H51A 0.9800
C51 H51B 0.9800
C51 H51C 0.9800
C52 H52A 0.9800
C52 H52B 0.9800
C52 H52C 0.9800
C53 H53A 0.9800
C53 H53B 0.9800
C53 H53C 0.9800
C54 H54A 0.9800
C54 H54B 0.9800
C54 H54C 0.9800
C55 H55A 0.9800
C55 H55B 0.9800
C55 H55C 0.9800
Cl2 C56 1.718(12)
Cl3 C56 1.715(13)
C56 H56A 0.9900
C56 H56B 0.9900
Cl4 C57 1.734(13)
Cl5 C57 1.772(12)
C57 H57A 0.9900
C57 H57B 0.9900
